data_7214672
loop_
_publ_author_name
'Peng, Guo'
'Liu, Zhihui'
'Ma, Li'
'Liang, Li'
'Zhang, Limin'
'Kostakis, George. E'
'Deng, Hong'

_publ_section_title
;
 A series of 3d--4f heterometallic coordination polymers constructed from
 size-tunable copper halide clusters and lanthanide-organic motifs
;
_journal_issue 18
_journal_name_full CrystEngComm
_journal_page_first 5974
_journal_paper_doi 10.1039/c2ce25214g
_journal_volume 14
_journal_year 2012
_chemical_formula_moiety 'C13 H12 Br2 Cu2 Gd N2 O8, 2(H2 O)'
_chemical_formula_sum 'C13 H16 Br2 Cu2 Gd N2 O10'
_chemical_formula_weight 804.43
_chemical_name_systematic
;
?
;
_space_group_IT_number 60
_symmetry_cell_setting orthorhombic
_symmetry_space_group_name_Hall '-P 2n 2ab'
_symmetry_space_group_name_H-M 'P b c n'
_atom_sites_solution_hydrogens geom
_atom_sites_solution_primary direct
_atom_sites_solution_secondary difmap
_audit_creation_method SHELXL-97
_cell_angle_alpha 90.00
_cell_angle_beta 90.00
_cell_angle_gamma 90.00
_cell_formula_units_Z 8
_cell_length_a 9.9176(8)
_cell_length_b 32.983(3)
_cell_length_c 12.9111(9)
_cell_measurement_reflns_used 5190
_cell_measurement_temperature 296(2)
_cell_measurement_theta_max 28.26
_cell_measurement_theta_min 1.23
_cell_volume 4223.4(6)
_computing_cell_refinement 'Apex2 (Bruker, 2005)'
_computing_data_collection 'Apex2 (Bruker, 2005)'
_computing_data_reduction 'Apex2 (Bruker, 2005)'
_computing_molecular_graphics 'SHELXTL 6.12'
_computing_publication_material 'SHELXTL 6.12'
_computing_structure_refinement 'SHELXTL 6.12'
_computing_structure_solution 'SHELXTL 6.12 (Bruker, 2000-2003)'
_diffrn_ambient_temperature 296(2)
_diffrn_measured_fraction_theta_full 0.991
_diffrn_measured_fraction_theta_max 0.991
_diffrn_measurement_device_type 'Bruker AXS SMART APEX CCD diffractometer'
_diffrn_measurement_method '\w scans'
_diffrn_radiation_monochromator graphite
_diffrn_radiation_source 'fine-focus sealed tube'
_diffrn_radiation_type MoK\a
_diffrn_radiation_wavelength 0.71073
_diffrn_reflns_av_R_equivalents 0.0810
_diffrn_reflns_av_sigmaI/netI 0.0645
_diffrn_reflns_limit_h_max 10
_diffrn_reflns_limit_h_min -13
_diffrn_reflns_limit_k_max 43
_diffrn_reflns_limit_k_min -37
_diffrn_reflns_limit_l_max 17
_diffrn_reflns_limit_l_min -17
_diffrn_reflns_number 40482
_diffrn_reflns_theta_full 28.26
_diffrn_reflns_theta_max 28.26
_diffrn_reflns_theta_min 1.23
_exptl_absorpt_coefficient_mu 8.938
_exptl_absorpt_correction_T_max 0.2961
_exptl_absorpt_correction_T_min 0.1887
_exptl_absorpt_correction_type multi-scan
_exptl_absorpt_process_details 'Apex2 (Bruker, 2005)'
_exptl_crystal_colour yellow
_exptl_crystal_density_diffrn 2.505
_exptl_crystal_density_method 'not measured'
_exptl_crystal_description block
_exptl_crystal_F_000 2976
_exptl_crystal_size_max 0.28
_exptl_crystal_size_mid 0.23
_exptl_crystal_size_min 0.18
_refine_diff_density_max 2.191
_refine_diff_density_min -1.363
_refine_diff_density_rms 0.186
_refine_ls_extinction_method none
_refine_ls_goodness_of_fit_ref 1.062
_refine_ls_hydrogen_treatment constr
_refine_ls_matrix_type full
_refine_ls_number_parameters 272
_refine_ls_number_reflns 5190
_refine_ls_number_restraints 0
_refine_ls_restrained_S_all 1.062
_refine_ls_R_factor_all 0.1150
_refine_ls_R_factor_gt 0.0620
_refine_ls_shift/su_max 0.000
_refine_ls_shift/su_mean 0.000
_refine_ls_structure_factor_coef Fsqd
_refine_ls_weighting_details 'calc w=1/[\s^2^(Fo^2^)+(0.0114P)^2^+73.8981P] where P=(Fo^2^+2Fc^2^)/3'
_refine_ls_weighting_scheme calc
_refine_ls_wR_factor_gt 0.1116
_refine_ls_wR_factor_ref 0.1268
_reflns_number_gt 3156
_reflns_number_total 5190
_reflns_threshold_expression >2sigma(I)
_cod_data_source_file c2ce25214g.txt
_cod_data_source_block 4
_cod_original_sg_symbol_Hall -P2n2ab
_cod_original_sg_symbol_H-M Pbcn
_cod_database_code 7214672

loop_
_symmetry_equiv_pos_as_xyz
'x, y, z'
'-x+1/2, -y+1/2, z+1/2'
'-x, y, -z+1/2'
'x+1/2, -y+1/2, -z'
'-x, -y, -z'
'x-1/2, y-1/2, -z-1/2'
'x, -y, z-1/2'
'-x-1/2, y-1/2, z'

loop_
_atom_site_label
_atom_site_type_symbol
_atom_site_fract_x
_atom_site_fract_y
_atom_site_fract_z
_atom_site_U_iso_or_equiv
_atom_site_adp_type
_atom_site_occupancy
_atom_site_symmetry_multiplicity
_atom_site_calc_flag
_atom_site_refinement_flags
Br1 Br 0.11809(17) 0.27892(4) 0.11395(11) 0.0706(4) Uani 1 1 d .
Br2 Br -0.16662(18) 0.19658(5) 0.13277(12) 0.0785(5) Uani 1 1 d .
C1 C -0.2422(10) -0.0787(3) 0.1836(7) 0.034(2) Uani 1 1 d .
C2 C -0.1957(9) -0.1205(3) 0.1569(7) 0.027(2) Uani 1 1 d .
C3 C -0.0640(10) -0.1293(3) 0.1299(8) 0.040(3) Uani 1 1 d .
H3 H -0.0012 -0.1085 0.1234 0.048 Uiso 1 1 calc R
C4 C -0.0265(12) -0.1684(4) 0.1127(9) 0.053(3) Uani 1 1 d .
H4 H 0.0620 -0.1746 0.0951 0.063 Uiso 1 1 calc R
C5 C -0.1211(14) -0.1987(3) 0.1217(9) 0.054(3) Uani 1 1 d .
H5 H -0.0952 -0.2254 0.1094 0.065 Uiso 1 1 calc R
C6 C -0.2849(11) -0.1526(3) 0.1626(8) 0.040(3) Uani 1 1 d .
H6 H -0.3746 -0.1469 0.1778 0.048 Uiso 1 1 calc R
C7 C 0.2621(11) 0.0573(3) 0.1809(7) 0.033(2) Uani 1 1 d .
C8 C 0.2950(10) 0.0997(3) 0.1490(7) 0.032(2) Uani 1 1 d .
C9 C 0.4252(11) 0.1124(4) 0.1267(10) 0.051(3) Uani 1 1 d .
H9 H 0.4963 0.0940 0.1293 0.061 Uiso 1 1 calc R
C10 C 0.4485(13) 0.1519(4) 0.1011(11) 0.067(4) Uani 1 1 d .
H10 H 0.5349 0.1609 0.0847 0.080 Uiso 1 1 calc R
C11 C 0.3417(14) 0.1781(4) 0.1001(10) 0.059(3) Uani 1 1 d .
H11 H 0.3583 0.2051 0.0843 0.071 Uiso 1 1 calc R
C12 C 0.1943(11) 0.1281(3) 0.1422(8) 0.039(3) Uani 1 1 d .
H12 H 0.1062 0.1196 0.1536 0.047 Uiso 1 1 calc R
C13 C -0.0626(9) -0.0144(3) 0.5009(7) 0.027(2) Uani 1 1 d .
Cu1 Cu -0.3826(2) -0.23468(6) 0.18562(19) 0.0960(7) Uani 1 1 d .
Cu2 Cu 0.0701(2) 0.20735(6) 0.14905(17) 0.0899(7) Uani 1 1 d .
Gd1 Gd 0.0000 -0.003509(19) 0.2500 0.02580(16) Uani 1 2 d S
Gd2 Gd 0.5000 -0.01792(2) 0.2500 0.03120(17) Uani 1 2 d S
N1 N -0.2501(11) -0.1910(3) 0.1477(8) 0.055(3) Uani 1 1 d .
N2 N 0.2147(10) 0.1671(3) 0.1203(7) 0.046(2) Uani 1 1 d .
O1 O -0.1567(7) -0.0518(2) 0.2026(5) 0.0401(17) Uani 1 1 d .
O2 O -0.3684(7) -0.0725(2) 0.1868(5) 0.0415(18) Uani 1 1 d .
O3 O 0.1419(7) 0.0498(2) 0.2007(6) 0.0406(18) Uani 1 1 d .
O4 O 0.3564(8) 0.0324(2) 0.1874(7) 0.054(2) Uani 1 1 d .
O5 O -0.1062(6) -0.0262(2) 0.4150(5) 0.0323(15) Uani 1 1 d .
O6 O -0.1094(6) -0.0229(2) 0.5893(5) 0.0341(16) Uani 1 1 d .
O1W O 0.6965(14) 0.8760(3) 0.4214(11) 0.124(5) Uani 1 1 d .
O2W O 0.797(2) 0.8951(4) 0.5857(15) 0.207(9) Uani 1 1 d .
O3W O 0.3866(7) 0.0101(3) 0.4037(6) 0.055(2) Uani 1 1 d .
O4W O 0.6223(7) -0.0470(2) 0.4007(5) 0.0393(17) Uani 1 1 d .

loop_
_atom_site_aniso_label
_atom_site_aniso_U_11
_atom_site_aniso_U_22
_atom_site_aniso_U_33
_atom_site_aniso_U_23
_atom_site_aniso_U_13
_atom_site_aniso_U_12
Br1 0.0909(11) 0.0508(8) 0.0700(9) 0.0121(7) 0.0086(8) 0.0008(8)
Br2 0.0896(11) 0.0712(10) 0.0748(10) -0.0096(8) -0.0027(9) -0.0014(9)
C1 0.029(6) 0.051(7) 0.023(4) 0.005(5) 0.000(5) -0.004(5)
C2 0.028(5) 0.028(5) 0.026(5) -0.004(4) -0.002(4) -0.003(4)
C3 0.027(6) 0.059(7) 0.034(6) -0.002(5) 0.000(5) -0.003(5)
C4 0.050(8) 0.053(7) 0.056(7) -0.006(6) 0.013(6) 0.016(6)
C5 0.082(10) 0.033(6) 0.047(7) -0.002(5) -0.014(7) 0.019(7)
C6 0.032(6) 0.039(6) 0.049(7) 0.000(5) 0.003(5) -0.002(5)
C7 0.034(6) 0.031(6) 0.034(5) 0.004(4) 0.006(5) -0.004(5)
C8 0.026(5) 0.038(6) 0.031(5) 0.004(4) 0.004(4) -0.013(5)
C9 0.027(6) 0.056(8) 0.070(8) 0.011(6) 0.006(6) -0.007(5)
C10 0.039(7) 0.065(9) 0.097(11) 0.007(8) 0.021(8) -0.015(7)
C11 0.073(10) 0.035(7) 0.069(9) 0.003(6) 0.010(8) -0.015(7)
C12 0.031(6) 0.033(6) 0.054(7) 0.012(5) 0.000(5) 0.000(5)
C13 0.015(4) 0.042(6) 0.025(5) -0.003(4) -0.004(4) 0.001(4)
Cu1 0.1118(17) 0.0532(11) 0.1229(18) -0.0098(11) 0.0105(14) -0.0366(11)
Cu2 0.0977(15) 0.0589(11) 0.1130(16) 0.0086(11) 0.0172(13) 0.0386(11)
Gd1 0.0198(3) 0.0301(4) 0.0275(3) 0.000 0.0043(3) 0.000
Gd2 0.0222(3) 0.0358(4) 0.0356(3) 0.000 0.0031(4) 0.000
N1 0.060(7) 0.041(6) 0.065(7) -0.004(5) 0.000(6) 0.001(5)
N2 0.053(6) 0.038(5) 0.046(5) 0.000(4) 0.004(5) 0.009(5)
O1 0.034(4) 0.038(4) 0.048(4) -0.013(3) -0.003(4) -0.006(3)
O2 0.028(4) 0.050(5) 0.046(4) -0.006(4) -0.001(3) 0.008(3)
O3 0.036(4) 0.034(4) 0.052(4) 0.005(3) 0.018(4) -0.012(3)
O4 0.044(5) 0.038(4) 0.079(6) 0.012(4) 0.005(4) 0.014(4)
O5 0.026(4) 0.047(4) 0.024(3) 0.001(3) 0.004(3) -0.011(3)
O6 0.023(4) 0.049(4) 0.030(4) -0.002(3) 0.005(3) -0.009(3)
O1W 0.145(12) 0.077(8) 0.150(12) 0.002(8) 0.009(10) -0.010(8)
O2W 0.30(3) 0.098(11) 0.221(19) 0.007(12) 0.040(18) -0.045(14)
O3W 0.022(4) 0.087(6) 0.055(5) -0.029(5) 0.005(4) 0.003(4)
O4W 0.030(4) 0.054(5) 0.034(4) 0.004(3) -0.003(3) -0.008(3)

loop_
_atom_type_symbol
_atom_type_description
_atom_type_scat_dispersion_real
_atom_type_scat_dispersion_imag
_atom_type_scat_source
C C 0.0033 0.0016 'International Tables Vol C Tables 4.2.6.8 and 6.1.1.4'
H H 0.0000 0.0000 'International Tables Vol C Tables 4.2.6.8 and 6.1.1.4'
N N 0.0061 0.0033 'International Tables Vol C Tables 4.2.6.8 and 6.1.1.4'
O O 0.0106 0.0060 'International Tables Vol C Tables 4.2.6.8 and 6.1.1.4'
Cu Cu 0.3201 1.2651 'International Tables Vol C Tables 4.2.6.8 and 6.1.1.4'
Br Br -0.2901 2.4595 'International Tables Vol C Tables 4.2.6.8 and 6.1.1.4'
Gd Gd -0.1653 3.9035 'International Tables Vol C Tables 4.2.6.8 and 6.1.1.4'

loop_
_geom_angle_atom_site_label_1
_geom_angle_atom_site_label_2
_geom_angle_atom_site_label_3
_geom_angle
_geom_angle_site_symmetry_1
_geom_angle_site_symmetry_3
Cu2 Br1 Cu1 65.54(7) . 8_565
Cu2 Br1 Cu1 69.68(7) . 6_666
Cu1 Br1 Cu1 67.07(9) 8_565 6_666
Cu2 Br2 Cu1 68.68(8) . 8_565
O1 C1 O2 123.3(10) . .
O1 C1 C2 119.3(9) . .
O2 C1 C2 117.4(9) . .
C6 C2 C3 117.3(9) . .
C6 C2 C1 119.8(9) . .
C3 C2 C1 122.9(9) . .
C4 C3 C2 119.8(10) . .
C4 C3 H3 120.1 . .
C2 C3 H3 120.1 . .
C3 C4 C5 119.3(11) . .
C3 C4 H4 120.4 . .
C5 C4 H4 120.4 . .
N1 C5 C4 122.1(11) . .
N1 C5 H5 118.9 . .
C4 C5 H5 118.9 . .
N1 C6 C2 123.9(10) . .
N1 C6 H6 118.1 . .
C2 C6 H6 118.1 . .
O3 C7 O4 125.1(9) . .
O3 C7 C8 116.8(9) . .
O4 C7 C8 118.0(9) . .
C12 C8 C9 117.3(10) . .
C12 C8 C7 119.9(9) . .
C9 C8 C7 122.8(10) . .
C10 C9 C8 119.7(11) . .
C10 C9 H9 120.1 . .
C8 C9 H9 120.1 . .
C11 C10 C9 118.2(12) . .
C11 C10 H10 120.9 . .
C9 C10 H10 120.9 . .
N2 C11 C10 124.0(11) . .
N2 C11 H11 118.0 . .
C10 C11 H11 118.0 . .
N2 C12 C8 124.2(10) . .
N2 C12 H12 117.9 . .
C8 C12 H12 117.9 . .
O5 C13 O6 127.2(8) . .
O5 C13 C13 116.7(10) . 5_556
O6 C13 C13 116.1(9) . 5_556
N1 Cu1 Br2 118.1(3) . 8
N1 Cu1 Br1 112.6(3) . 8
Br2 Cu1 Br1 104.31(9) 8 8
N1 Cu1 Br1 96.7(3) . 6_556
Br2 Cu1 Br1 115.96(10) 8 6_556
Br1 Cu1 Br1 109.24(9) 8 6_556
N1 Cu1 Cu2 155.8(3) . 8
Br2 Cu1 Cu2 55.07(7) 8 8
Br1 Cu1 Cu2 55.42(7) 8 8
Br1 Cu1 Cu2 107.10(9) 6_556 8
N1 Cu1 Cu1 132.3(3) . 3_455
Br2 Cu1 Cu1 109.16(7) 8 3_455
Br1 Cu1 Cu1 57.71(9) 8 3_455
Br1 Cu1 Cu1 55.22(9) 6_556 3_455
Cu2 Cu1 Cu1 62.77(8) 8 3_455
N1 Cu1 Cu2 139.2(3) . 6_556
Br2 Cu1 Cu2 67.82(7) 8 6_556
Br1 Cu1 Cu2 103.56(9) 8 6_556
Br1 Cu1 Cu2 52.31(7) 6_556 6_556
Cu2 Cu1 Cu2 63.41(9) 8 6_556
Cu1 Cu1 Cu2 56.04(7) 3_455 6_556
N2 Cu2 Br2 126.5(3) . .
N2 Cu2 Br1 117.9(3) . .
Br2 Cu2 Br1 108.57(9) . .
N2 Cu2 Cu1 176.9(3) . 8_565
Br2 Cu2 Cu1 56.25(7) . 8_565
Br1 Cu2 Cu1 59.04(7) . 8_565
N2 Cu2 Cu1 117.4(3) . 6_666
Br2 Cu2 Cu1 108.79(9) . 6_666
Br1 Cu2 Cu1 58.01(7) . 6_666
Cu1 Cu2 Cu1 61.18(10) 8_565 6_666
N2 Cu2 Cu2 120.3(3) . 3
Br2 Cu2 Cu2 67.31(9) . 3
Br1 Cu2 Cu2 104.75(6) . 3
Cu1 Cu2 Cu2 61.51(8) 8_565 3
Cu1 Cu2 Cu2 55.07(7) 6_666 3
O1 Gd1 O1 92.6(4) . 3
O1 Gd1 O3 148.4(3) . .
O1 Gd1 O3 100.7(2) 3 .
O1 Gd1 O3 100.7(2) . 3
O1 Gd1 O3 148.4(3) 3 3
O3 Gd1 O3 82.6(3) . 3
O1 Gd1 O5 74.6(2) . .
O1 Gd1 O5 81.4(2) 3 .
O3 Gd1 O5 135.5(2) . .
O3 Gd1 O5 74.9(2) 3 .
O1 Gd1 O5 81.4(2) . 3
O1 Gd1 O5 74.6(2) 3 3
O3 Gd1 O5 74.9(2) . 3
O3 Gd1 O5 135.5(2) 3 3
O5 Gd1 O5 145.0(3) . 3
O1 Gd1 O6 138.9(2) . 5_556
O1 Gd1 O6 74.2(2) 3 5_556
O3 Gd1 O6 72.7(2) . 5_556
O3 Gd1 O6 76.9(2) 3 5_556
O5 Gd1 O6 65.1(2) . 5_556
O5 Gd1 O6 129.1(2) 3 5_556
O1 Gd1 O6 74.2(2) . 7
O1 Gd1 O6 138.9(2) 3 7
O3 Gd1 O6 76.9(2) . 7
O3 Gd1 O6 72.7(2) 3 7
O5 Gd1 O6 129.1(2) . 7
O5 Gd1 O6 65.1(2) 3 7
O6 Gd1 O6 139.2(3) 5_556 7
O4 Gd2 O4 89.2(4) . 3_655
O4 Gd2 O2 108.9(3) . 3
O4 Gd2 O2 139.3(3) 3_655 3
O4 Gd2 O2 139.3(3) . 1_655
O4 Gd2 O2 108.9(3) 3_655 1_655
O2 Gd2 O2 81.1(4) 3 1_655
O4 Gd2 O3W 74.5(3) . 3_655
O4 Gd2 O3W 74.5(3) 3_655 3_655
O2 Gd2 O3W 144.6(3) 3 3_655
O2 Gd2 O3W 75.9(3) 1_655 3_655
O4 Gd2 O3W 74.5(3) . .
O4 Gd2 O3W 74.5(3) 3_655 .
O2 Gd2 O3W 75.9(3) 3 .
O2 Gd2 O3W 144.6(3) 1_655 .
O3W Gd2 O3W 135.9(4) 3_655 .
O4 Gd2 O4W 147.5(3) . .
O4 Gd2 O4W 72.9(3) 3_655 .
O2 Gd2 O4W 72.9(2) 3 .
O2 Gd2 O4W 73.0(2) 1_655 .
O3W Gd2 O4W 123.6(2) 3_655 .
O3W Gd2 O4W 74.7(3) . .
O4 Gd2 O4W 72.9(3) . 3_655
O4 Gd2 O4W 147.5(3) 3_655 3_655
O2 Gd2 O4W 73.0(2) 3 3_655
O2 Gd2 O4W 72.9(2) 1_655 3_655
O3W Gd2 O4W 74.7(3) 3_655 3_655
O3W Gd2 O4W 123.6(2) . 3_655
O4W Gd2 O4W 134.6(3) . 3_655
C6 N1 C5 117.6(10) . .
C6 N1 Cu1 118.6(8) . .
C5 N1 Cu1 123.1(8) . .
C12 N2 C11 116.4(10) . .
C12 N2 Cu2 119.6(8) . .
C11 N2 Cu2 122.4(8) . .
C1 O1 Gd1 175.9(7) . .
C1 O2 Gd2 132.6(7) . 1_455
C7 O3 Gd1 141.3(7) . .
C7 O4 Gd2 161.8(7) . .
C13 O5 Gd1 121.2(6) . .
C13 O6 Gd1 120.9(6) . 5_556

loop_
_geom_bond_atom_site_label_1
_geom_bond_atom_site_label_2
_geom_bond_distance
_geom_bond_site_symmetry_2
Br1 Cu2 2.450(2) .
Br1 Cu1 2.552(3) 8_565
Br1 Cu1 2.626(3) 6_666
Br2 Cu2 2.384(3) .
Br2 Cu1 2.418(3) 8_565
C1 O1 1.250(12) .
C1 O2 1.269(12) .
C1 C2 1.495(14) .
C2 C6 1.381(13) .
C2 C3 1.383(13) .
C3 C4 1.361(15) .
C3 H3 0.9300 .
C4 C5 1.375(17) .
C4 H4 0.9300 .
C5 N1 1.347(15) .
C5 H5 0.9300 .
C6 N1 1.326(13) .
C6 H6 0.9300 .
C7 O3 1.243(11) .
C7 O4 1.246(12) .
C7 C8 1.496(13) .
C8 C12 1.373(14) .
C8 C9 1.387(14) .
C9 C10 1.366(16) .
C9 H9 0.9300 .
C10 C11 1.366(17) .
C10 H10 0.9300 .
C11 N2 1.335(15) .
C11 H11 0.9300 .
C12 N2 1.332(12) .
C12 H12 0.9300 .
C13 O5 1.252(10) .
C13 O6 1.263(10) .
C13 C13 1.565(18) 5_556
Cu1 N1 2.011(10) .
Cu1 Br2 2.418(3) 8
Cu1 Br1 2.552(3) 8
Cu1 Br1 2.626(3) 6_556
Cu1 Cu2 2.709(3) 8
Cu1 Cu1 2.861(5) 3_455
Cu1 Cu2 2.904(3) 6_556
Cu2 N2 1.989(9) .
Cu2 Cu1 2.709(3) 8_565
Cu2 Cu1 2.904(3) 6_666
Cu2 Cu2 2.955(4) 3
Gd1 O1 2.309(7) .
Gd1 O1 2.309(7) 3
Gd1 O3 2.341(6) .
Gd1 O3 2.341(6) 3
Gd1 O5 2.492(6) .
Gd1 O5 2.492(6) 3
Gd1 O6 2.498(6) 5_556
Gd1 O6 2.498(6) 7
Gd2 O4 2.332(7) .
Gd2 O4 2.332(7) 3_655
Gd2 O2 2.368(7) 3
Gd2 O2 2.368(7) 1_655
Gd2 O3W 2.461(7) 3_655
Gd2 O3W 2.461(7) .
Gd2 O4W 2.485(7) .
Gd2 O4W 2.485(7) 3_655
O2 Gd2 2.368(7) 1_455
O6 Gd1 2.498(6) 5_556
